data_8102511
loop_
_publ_author_name
'Wolfgang Frey'
'Hend Mohamed El Sehrawi'
'Dietrich Spitzner'
'Volker J\"ager'

_publ_section_title
;
 Crystal structure of 1,1,3-trimethyl-2-oxoimidazolidinium iodide ---
 water (1:0.13), [C6H13N2O]I &#x00B7; 0.13H2O
;
_journal_issue 4
_journal_name_full 'Zeitschrift f\"ur Kristallographie - New Crystal Structures'
_journal_page_first 589
_journal_volume 224
_journal_year 2009
_chemical_formula_moiety 'C6 H13 N2 O, I, 0.13(O)'
_chemical_formula_sum 'C6 H13 I N2 O1.13'
_chemical_formula_weight 258.08
_chemical_melting_point 418
_chemical_name_systematic
; 
1,1,3-trimethyl-2-oxo-imidazolidinium iodide water solvate
;
_space_group_IT_number 12
_symmetry_cell_setting monoclinic
_symmetry_space_group_name_Hall '-C 2y'
_symmetry_space_group_name_H-M 'C 1 2/m 1'
_atom_sites_solution_hydrogens geom
_atom_sites_solution_primary direct
_atom_sites_solution_secondary difmap
_audit_creation_method SHELXL-97
_cell_angle_alpha 90.00
_cell_angle_beta 91.243(17)
_cell_angle_gamma 90.00
_cell_formula_units_Z 4
_cell_length_a 11.910(2)
_cell_length_b 8.0105(17)
_cell_length_c 10.071(2)
_cell_measurement_reflns_used 32
_cell_measurement_temperature 293(2)
_cell_measurement_theta_max 17
_cell_measurement_theta_min 15
_cell_volume 960.6(3)
_computing_cell_refinement 'Siemens P3/PC Data Collection System'
_computing_data_collection 'Siemens P3/PC Data Collection System'
_computing_data_reduction 'SHELXTL-Plus, XDISK (Sheldrick, 1991)'
_computing_molecular_graphics 'SHELXTL-Plus, XP (Sheldrick, 1991)'
_computing_structure_refinement 'SHELXL-97 (Sheldrick, 1997)'
_computing_structure_solution 'SHELXS-97 (Sheldrick, 1990)'
_diffrn_ambient_temperature 293(2)
_diffrn_measured_fraction_theta_full 0.998
_diffrn_measured_fraction_theta_max 0.998
_diffrn_measurement_device_type 'Nicolet P3'
_diffrn_measurement_method Wyckoff-Scan
_diffrn_radiation_monochromator graphite
_diffrn_radiation_source 'fine-focus sealed tube'
_diffrn_radiation_type MoK\a
_diffrn_radiation_wavelength 0.71073
_diffrn_reflns_av_R_equivalents 0.0286
_diffrn_reflns_av_sigmaI/netI 0.0270
_diffrn_reflns_limit_h_max 16
_diffrn_reflns_limit_h_min 0
_diffrn_reflns_limit_k_max 11
_diffrn_reflns_limit_k_min -11
_diffrn_reflns_limit_l_max 14
_diffrn_reflns_limit_l_min -14
_diffrn_reflns_number 2920
_diffrn_reflns_theta_full 29.99
_diffrn_reflns_theta_max 29.99
_diffrn_reflns_theta_min 2.02
_diffrn_standards_decay_% 5
_diffrn_standards_interval_count 50
_diffrn_standards_number 3
_exptl_absorpt_coefficient_mu 3.282
_exptl_absorpt_correction_T_max 0.642
_exptl_absorpt_correction_T_min 0.415
_exptl_absorpt_correction_type psi-scan
_exptl_absorpt_process_details 'North et al., 1968'
_exptl_crystal_colour colourless
_exptl_crystal_density_diffrn 1.785
_exptl_crystal_density_method 'not measured'
_exptl_crystal_description plates
_exptl_crystal_F_000 500
_exptl_crystal_size_max 0.7
_exptl_crystal_size_mid 0.25
_exptl_crystal_size_min 0.15
_refine_diff_density_max 1.183
_refine_diff_density_min -0.734
_refine_diff_density_rms 0.096
_refine_ls_extinction_method none
_refine_ls_goodness_of_fit_ref 1.052
_refine_ls_hydrogen_treatment riding
_refine_ls_matrix_type full
_refine_ls_number_parameters 68
_refine_ls_number_reflns 1494
_refine_ls_number_restraints 6
_refine_ls_restrained_S_all 1.050
_refine_ls_R_factor_all 0.0463
_refine_ls_R_factor_gt 0.0406
_refine_ls_shift/su_max 0.000
_refine_ls_shift/su_mean 0.000
_refine_ls_structure_factor_coef Fsqd
_refine_ls_weighting_details 'calc w=1/[\s^2^(Fo^2^)+(0.0208P)^2^+4.4053P] where P=(Fo^2^+2Fc^2^)/3'
_refine_ls_weighting_scheme calc
_refine_ls_wR_factor_gt 0.0858
_refine_ls_wR_factor_ref 0.0882
_reflns_number_gt 1326
_reflns_number_total 1494
_reflns_threshold_expression >2sigma(I)
_cod_data_source_file 1267-2710.cff
_cod_data_source_block wf1581He
_cod_depositor_comments
;
The following automatic conversions were performed:
'_exptl_absorpt_correction_type' value 'Psi-Scan' changed to 'psi-scan'
according to '/home/saulius/struct/CIF-dictionaries/cif_core.dic'
dictionary named 'cif_core.dic' version 2.4.1 from 2010-06-29.

Automatic conversion script
Id: cif_fix_enum 1555 2011-01-17 13:19:09Z saulius 

The following automatic conversions were performed:

'_chemical_melting_point' value '418 K' was changed to '418' - the
value should be numeric and without a unit designator.

Automatic conversion script
Id: cif_fix_values 1569 2011-02-09 13:29:24Z adriana 
;
_cod_original_cell_volume 960.6(4)
_cod_original_sg_symbol_H-M 'C 2/m'
_cod_database_code 8102511

loop_
_symmetry_equiv_pos_as_xyz
'x, y, z'
'-x, y, -z'
'x+1/2, y+1/2, z'
'-x+1/2, y+1/2, -z'
'-x, -y, -z'
'x, -y, z'
'-x+1/2, -y+1/2, -z'
'x+1/2, -y+1/2, z'

loop_
_atom_site_label
_atom_site_type_symbol
_atom_site_fract_x
_atom_site_fract_y
_atom_site_fract_z
_atom_site_U_iso_or_equiv
_atom_site_adp_type
_atom_site_occupancy
_atom_site_symmetry_multiplicity
_atom_site_Wyckoff_symbol
_atom_site_calc_flag
_atom_site_refinement_flags
_atom_site_disorder_assembly
_atom_site_disorder_group
I1 I 0.14794(3) 0.0000 0.20522(4) 0.06266(16) Uani 1 4 i d S . .
O1 O 0.3566(4) 0.0000 0.5430(5) 0.128(3) Uani 1 4 i d S . .
N1 N 0.1974(4) 0.0000 0.6801(5) 0.080(2) Uani 1 4 i d S . .
C1 C 0.3235(5) 0.0000 0.6546(6) 0.075(2) Uani 1 4 i d S . .
N2 N 0.3730(4) 0.0000 0.7701(5) 0.0530(11) Uani 1 4 i d S . .
C2 C 0.2995(5) 0.0000 0.8810(6) 0.0636(16) Uani 1 4 i d S . .
H2A H 0.2943 -0.1112 0.9190 0.076 Uiso 0.50 8 j d P . .
H2B H 0.3281 0.0753 0.9502 0.076 Uiso 0.50 8 j d P . .
C3 C 0.1905(6) 0.0587(11) 0.8283(7) 0.055(2) Uani 0.50 8 j d P . .
H3A H 0.1283 0.0000 0.8725 0.066 Uiso 1 4 i d S . .
H3B H 0.1811 0.1762 0.8358 0.066 Uiso 0.50 8 j d P . .
C4 C 0.4937(5) 0.0000 0.7816(8) 0.081(2) Uani 1 4 i d S . .
H4A H 0.5249 -0.0278 0.6974 0.121 Uiso 0.50 8 j calc PR . .
H4B H 0.5174 -0.0809 0.8467 0.121 Uiso 0.50 8 j calc PR . .
H4C H 0.5193 0.1088 0.8085 0.121 Uiso 0.50 8 j calc PR . .
C5 C 0.1460(4) 0.1499(8) 0.6171(6) 0.0853(17) Uani 1 8 j d . . .
H5A H 0.1510 0.1414 0.5223 0.128 Uiso 1 8 j calc R . .
H5B H 0.1851 0.2480 0.6474 0.128 Uiso 1 8 j calc R . .
H5C H 0.0685 0.1572 0.6409 0.128 Uiso 1 8 j calc R . .
O1W O 0.5000 -0.253(7) 1.0000 0.102(14) Uani 0.13 4 h d SPU . .

loop_
_atom_site_aniso_label
_atom_site_aniso_U_11
_atom_site_aniso_U_22
_atom_site_aniso_U_33
_atom_site_aniso_U_23
_atom_site_aniso_U_13
_atom_site_aniso_U_12
I1 0.0511(2) 0.0844(3) 0.0528(2) 0.000 0.00965(15) 0.000
O1 0.055(3) 0.278(10) 0.050(3) 0.000 0.020(2) 0.000
N1 0.040(2) 0.160(7) 0.040(2) 0.000 0.0097(18) 0.000
C1 0.040(3) 0.139(7) 0.047(3) 0.000 0.010(2) 0.000
N2 0.041(2) 0.068(3) 0.050(2) 0.000 0.0073(18) 0.000
C2 0.054(3) 0.089(5) 0.048(3) 0.000 0.008(2) 0.000
C3 0.048(3) 0.082(6) 0.037(3) -0.002(3) 0.010(3) 0.008(3)
C4 0.041(3) 0.113(6) 0.088(5) 0.000 0.004(3) 0.000
C5 0.052(2) 0.112(5) 0.093(4) -0.025(4) 0.016(2) -0.004(3)
O1W 0.10(2) 0.12(3) 0.08(2) 0.000 0.016(19) 0.000

loop_
_atom_type_symbol
_atom_type_description
_atom_type_scat_dispersion_real
_atom_type_scat_dispersion_imag
_atom_type_scat_source
C C 0.0033 0.0016 'International Tables Vol C Tables 4.2.6.8 and 6.1.1.4'
H H 0.0000 0.0000 'International Tables Vol C Tables 4.2.6.8 and 6.1.1.4'
N N 0.0061 0.0033 'International Tables Vol C Tables 4.2.6.8 and 6.1.1.4'
O O 0.0106 0.0060 'International Tables Vol C Tables 4.2.6.8 and 6.1.1.4'
I I -0.4742 1.8119 'International Tables Vol C Tables 4.2.6.8 and 6.1.1.4'

loop_
_geom_angle_atom_site_label_1
_geom_angle_atom_site_label_2
_geom_angle_atom_site_label_3
_geom_angle
_geom_angle_site_symmetry_1
_geom_angle_site_symmetry_3
_geom_angle_publ_flag
C5 N1 C5 108.0(5) 6 . ?
C5 N1 C1 109.0(3) 6 . ?
C5 N1 C1 109.0(3) . . ?
C5 N1 C3 128.3(5) 6 . ?
C5 N1 C3 97.7(4) . . ?
C1 N1 C3 103.4(4) . . ?
C5 N1 C3 97.7(4) 6 6 ?
C5 N1 C3 128.3(5) . 6 ?
C1 N1 C3 103.4(4) . 6 ?
C3 N1 C3 34.9(6) . 6 ?
O1 C1 N2 133.6(6) . . ?
O1 C1 N1 120.1(6) . . ?
N2 C1 N1 106.2(5) . . ?
C1 N2 C2 115.3(5) . . ?
C1 N2 C4 120.5(5) . . ?
C2 N2 C4 124.2(6) . . ?
N2 C2 C3 105.6(5) . 6 ?
N2 C2 H2A 110.6 . . ?
C3 C2 H2A 77.6 6 . ?
N2 C2 H2B 110.3 . . ?
C3 C2 H2B 138.3 6 . ?
H2A C2 H2B 108.0 . . ?
C3 C3 N1 72.6(3) 6 . ?
C3 C3 H3A 61.7 6 . ?
N1 C3 H3A 109.9 . . ?
C3 C3 H3B 171.7 6 . ?
N1 C3 H3B 112.4 . . ?
H3A C3 H3B 110.1 . . ?
N2 C4 H4A 109.5 . . ?
N2 C4 H4B 109.5 . . ?
H4A C4 H4B 109.5 . . ?
N2 C4 H4C 109.5 . . ?
H4A C4 H4C 109.5 . . ?
H4B C4 H4C 109.5 . . ?
N1 C5 H5A 109.5 . . ?
N1 C5 H5B 109.5 . . ?
H5A C5 H5B 109.5 . . ?
N1 C5 H5C 109.5 . . ?
H5A C5 H5C 109.5 . . ?
H5B C5 H5C 109.5 . . ?

loop_
_geom_bond_atom_site_label_1
_geom_bond_atom_site_label_2
_geom_bond_distance
_geom_bond_site_symmetry_2
_geom_bond_publ_flag
O1 C1 1.200(7) . ?
N1 C5 1.484(7) 6 ?
N1 C5 1.484(7) . ?
N1 C1 1.528(7) . ?
N1 C3 1.569(8) . ?
N1 C3 1.569(8) 6 ?
C1 N2 1.293(8) . ?
N2 C2 1.434(7) . ?
N2 C4 1.440(7) . ?
C2 C3 1.469(9) 6 ?
C2 H2A 0.9722 . ?
C2 H2B 0.9771 . ?
C3 C3 0.941(18) 6 ?
C3 H3A 0.9915 . ?
C3 H3B 0.9509 . ?
C4 H4A 0.9600 . ?
C4 H4B 0.9600 . ?
C4 H4C 0.9600 . ?
C5 H5A 0.9600 . ?
C5 H5B 0.9600 . ?
C5 H5C 0.9600 . ?

loop_
_geom_torsion_atom_site_label_1
_geom_torsion_atom_site_label_2
_geom_torsion_atom_site_label_3
_geom_torsion_atom_site_label_4
_geom_torsion
_geom_torsion_site_symmetry_1
_geom_torsion_site_symmetry_2
_geom_torsion_site_symmetry_3
_geom_torsion_site_symmetry_4
_geom_torsion_publ_flag
C5 N1 C1 O1 58.9(3) 6 . . . ?
C5 N1 C1 O1 -58.9(3) . . . . ?
C3 N1 C1 O1 -162.0(3) . . . . ?
C3 N1 C1 O1 162.0(3) 6 . . . ?
C5 N1 C1 N2 -121.1(3) 6 . . . ?
C5 N1 C1 N2 121.1(3) . . . . ?
C3 N1 C1 N2 18.0(3) . . . . ?
C3 N1 C1 N2 -18.0(3) 6 . . . ?
O1 C1 N2 C2 180.000(2) . . . . ?
N1 C1 N2 C2 0.000(1) . . . . ?
O1 C1 N2 C4 0.000(2) . . . . ?
N1 C1 N2 C4 180.000(2) . . . . ?
C1 N2 C2 C3 19.4(4) . . . 6 ?
C4 N2 C2 C3 -160.6(4) . . . 6 ?
C5 N1 C3 C3 33.7(4) 6 . . 6 ?
C5 N1 C3 C3 153.9(3) . . . 6 ?
C1 N1 C3 C3 -94.29(17) . . . 6 ?
